data_4515403
loop_
_publ_author_name
'Sarkar, Koushik'
'Khasimbi, Shaik'
'Mandal, Souvik'
'Dastidar, Parthasarathi'

_publ_section_title
;
 Rationally Developed Metallogelators Derived from Pyridyl Derivatives of
 NSAIDs Displaying Anti-Inflammatory and Anticancer Activities.
;
_journal_issue 36
_journal_name_full 'ACS applied materials &amp; interfaces'
_journal_page_first 30649
_journal_page_last 30661
_journal_paper_doi 10.1021/acsami.8b09872
_journal_volume 10
_journal_year 2018
_chemical_formula_moiety 'C74 H81 Cu N8 O5 S, C2 H6 O S, 2(N O3)'
_chemical_formula_sum 'C76 H87 Cu N10 O12 S2'
_chemical_formula_weight 1460.21
_space_group_crystal_system orthorhombic
_space_group_IT_number 29
_space_group_name_Hall 'P 2c -2ac'
_space_group_name_H-M_alt 'P c a 21'
_atom_sites_solution_hydrogens geom
_atom_sites_solution_primary direct
_audit_creation_date 2018-08-08
_audit_creation_method
;
Olex2 1.2
(compiled 2017.08.10 svn.r3458 for OlexSys, GUI svn.r5381)
;
_cell_angle_alpha 90
_cell_angle_beta 90
_cell_angle_gamma 90
_cell_formula_units_Z 4
_cell_length_a 21.168(19)
_cell_length_b 10.192(9)
_cell_length_c 36.49(3)
_cell_measurement_reflns_used 3264
_cell_measurement_temperature 156(2)
_cell_measurement_theta_max 19.819
_cell_measurement_theta_min 2.217
_cell_volume 7873(12)
_computing_cell_refinement 'SAINT v8.34A (Bruker, 2013)'
_computing_data_reduction 'SAINT v8.34A (Bruker, 2013)'
_computing_molecular_graphics 'Olex2 (Dolomanov et al., 2009)'
_computing_publication_material 'Olex2 (Dolomanov et al., 2009)'
_computing_structure_refinement 'XL (Sheldrick, 2008)'
_computing_structure_solution 'ShelXS (Sheldrick, 2008)'
_diffrn_ambient_temperature 156.05
_diffrn_measured_fraction_theta_full 0.995
_diffrn_measured_fraction_theta_max 0.995
_diffrn_measurement_device_type 'Bruker APEX-II CCD'
_diffrn_measurement_method '\f and \w scans'
_diffrn_radiation_type MoK\a
_diffrn_radiation_wavelength 0.71073
_diffrn_reflns_av_R_equivalents 0.1147
_diffrn_reflns_av_unetI/netI 0.1156
_diffrn_reflns_Laue_measured_fraction_full 0.995
_diffrn_reflns_Laue_measured_fraction_max 0.995
_diffrn_reflns_limit_h_max 20
_diffrn_reflns_limit_h_min -21
_diffrn_reflns_limit_k_max 10
_diffrn_reflns_limit_k_min -10
_diffrn_reflns_limit_l_max 36
_diffrn_reflns_limit_l_min -37
_diffrn_reflns_number 28775
_diffrn_reflns_point_group_measured_fraction_full 0.990
_diffrn_reflns_point_group_measured_fraction_max 0.990
_diffrn_reflns_theta_full 21.250
_diffrn_reflns_theta_max 21.250
_diffrn_reflns_theta_min 1.116
_diffrn_standards_number 0
_exptl_absorpt_coefficient_mu 0.394
_exptl_absorpt_correction_T_max 0.7446
_exptl_absorpt_correction_T_min 0.5448
_exptl_absorpt_correction_type multi-scan
_exptl_absorpt_process_details
'SADABS-2014/4 (Bruker,2014/4) was used for absorption correction. wR2(int) was 0.1247 before and 0.0722 after correction. The Ratio of minimum to maximum transmission is 0.7317. The \l/2 correction factor is 0.00150.'
_exptl_crystal_colour 'light blue'
_exptl_crystal_colour_modifier light
_exptl_crystal_colour_primary blue
_exptl_crystal_density_diffrn 1.232
_exptl_crystal_description plate
_exptl_crystal_F_000 3080
_exptl_crystal_size_max 0.3
_exptl_crystal_size_mid 0.16
_exptl_crystal_size_min 0.03
_refine_diff_density_max 1.257
_refine_diff_density_min -0.584
_refine_diff_density_rms 0.111
_refine_ls_extinction_method none
_refine_ls_goodness_of_fit_ref 1.011
_refine_ls_hydrogen_treatment constr
_refine_ls_matrix_type full
_refine_ls_number_parameters 915
_refine_ls_number_reflns 8666
_refine_ls_number_restraints 8
_refine_ls_restrained_S_all 1.011
_refine_ls_R_factor_all 0.1499
_refine_ls_R_factor_gt 0.0758
_refine_ls_shift/su_max 0.003
_refine_ls_shift/su_mean 0.000
_refine_ls_structure_factor_coef Fsqd
_refine_ls_weighting_details 'w=1/[\s^2^(Fo^2^)+(0.1301P)^2^] where P=(Fo^2^+2Fc^2^)/3'
_refine_ls_weighting_scheme calc
_refine_ls_wR_factor_gt 0.1823
_refine_ls_wR_factor_ref 0.2298
_reflns_Friedel_coverage 0.951
_reflns_Friedel_fraction_full 0.986
_reflns_Friedel_fraction_max 0.986
_reflns_number_gt 4978
_reflns_number_total 8666
_reflns_threshold_expression 'I > 2\s(I)'
_cod_data_source_file am8b09872_si_003.cif
_cod_data_source_block CC1
_cod_original_cell_volume 7872(12)
_cod_database_code 4515403
_shelx_shelxl_version_number 2016/6
_shelx_space_group_comment
;
The symmetry employed for this shelxl refinement is uniquely defined
by the following loop, which should always be used as a source of
symmetry information in preference to the above space-group names.
They are only intended as comments.
;
_shelx_estimated_absorpt_t_max 0.988
_shelx_estimated_absorpt_t_min 0.891
_olex2_refinement_description
;
1. Fixed Uiso
 At 1.2 times of:
  All C(H) groups, All C(H,H) groups, All N(H) groups
 At 1.5 times of:
  All C(H,H,H) groups
2. Restrained distances
 S5-C1
 1.86 with sigma of 0.02
3. Rigid bond restraints
 C2, C3, C41, C42
 with sigma for 1-2 distances of 0.01 and sigma for 1-3 distances of 0.01
 C67, C68, C48, C47
 with sigma for 1-2 distances of 0.01 and sigma for 1-3 distances of 0.01
 C30, C31, C64, C65
 with sigma for 1-2 distances of 0.01 and sigma for 1-3 distances of 0.01
4. Others
 Sof(C1)=Sof(H1A)=Sof(H1B)=Sof(H1C)=Sof(S5)=Sof(C10)=1-FVAR(1)
 Sof(S2)=Sof(C77)=Sof(C76)=Sof(H76A)=Sof(H76B)=Sof(H76C)=FVAR(1)
 Sof(C1AA)=Sof(C11)=Sof(C17)=1-FVAR(2)
 Sof(C34)=Sof(C35)=Sof(C36)=FVAR(2)
5.a Ternary CH refined with riding coordinates:
 C46(H46), C7(H7), C64(H64), C25(H25), C16(H16), C73(H73)
5.b Secondary CH2 refined with riding coordinates:
 C72(H72A,H72B), C15(H15A,H15B), C53(H53A,H53B)
5.c Aromatic/amide H refined with riding coordinates:
 N8(H8), C60(H60), C59(H59), N4(H4), N10(H10), C23(H23), N2(H2), C41(H41),
 C5(H5), C40(H40), C49(H49), C14(H14), C58(H58), C42(H42), C0AA(H0AA), C19(H19),
  C44(H44), C3(H3), C2AA(H2AA), C21(H21), C61(H61), C2(H2A), C32(H32), C52(H52),
  C29(H29), C70(H70), C4AA(H4AA), C68(H68), C28(H28), C13(H13), C31(H31),
 C51(H51), C67(H67), C48(H48), C20(H20), C71(H71)
5.d Idealised Me refined as rotating group:
 C65(H65A,H65B,H65C), C8(H8A,H8B,H8C), C57(H57A,H57B,H57C), C55(H55A,H55B,
 H55C), C3AA(H3AA,H3AB,H3AC), C56(H56A,H56B,H56C), C26(H26A,H26B,H26C),
 C78(H78A,H78B,H78C), C79(H79A,H79B,H79C), C74(H74A,H74B,H74C), C18(H18A,H18B,
 H18C), C75(H75A,H75B,H75C), C76(H76A,H76B,H76C), C1(H1A,H1B,H1C)
;
_olex2_submission_special_instructions 'No special instructions were received'

loop_
_space_group_symop_operation_xyz
'x, y, z'
'-x, -y, z+1/2'
'x+1/2, -y, z'
'-x+1/2, y, z+1/2'

loop_
_atom_site_label
_atom_site_type_symbol
_atom_site_fract_x
_atom_site_fract_y
_atom_site_fract_z
_atom_site_U_iso_or_equiv
_atom_site_adp_type
_atom_site_occupancy
_atom_site_site_symmetry_order
_atom_site_calc_flag
_atom_site_refinement_flags_posn
_atom_site_refinement_flags_adp
_atom_site_refinement_flags_occupancy
_atom_site_disorder_assembly
_atom_site_disorder_group
Cu01 Cu 0.62661(10) 0.29578(15) 0.49968(7) 0.0423(5) Uani 1 1 d . . . . .
S0AA S 0.6335(3) 0.2968(6) 0.60632(15) 0.076(2) Uani 1 1 d . . . . .
S2 S 0.6294(7) 0.3720(19) 0.4012(4) 0.073(6) Uiso 0.419(19) 1 d . . P A 1
O8 O 0.6266(6) 0.2857(12) 0.4339(3) 0.047(4) Uani 1 1 d . . . . .
N3 N 0.5602(7) 0.4381(13) 0.4986(4) 0.043(3) Uani 1 1 d . . . . .
O7 O 0.6466(9) 0.7253(16) 0.4291(5) 0.089(6) Uani 1 1 d . . . . .
N9 N 0.6951(6) 0.4312(11) 0.5006(5) 0.041(3) Uani 1 1 d . . . . .
N8 N 0.8363(7) 0.0726(14) 0.4451(4) 0.051(4) Uani 1 1 d . . . . .
H8 H 0.852722 -0.002155 0.437644 0.062 Uiso 1 1 calc R . . . .
C60 C 0.7997(9) 0.5054(18) 0.5207(5) 0.043(6) Uani 1 1 d . . . . .
H60 H 0.834458 0.498171 0.537024 0.051 Uiso 1 1 calc R . . . .
O1 O 0.6280(6) 0.2863(14) 0.5669(4) 0.066(5) Uani 1 1 d . . . . .
N1 N 0.5574(6) 0.1592(10) 0.5005(4) 0.040(3) Uani 1 1 d . . . . .
O6 O 0.8400(7) 0.2891(14) 0.4352(4) 0.080(5) Uani 1 1 d . . . . .
O9 O 0.4129(7) 0.3025(13) 0.5625(4) 0.074(4) Uani 1 1 d . . . . .
N7 N 0.6933(6) 0.1522(11) 0.4985(4) 0.043(3) Uani 1 1 d . . . . .
C59 C 0.7462(9) 0.4266(16) 0.5236(5) 0.042(5) Uani 1 1 d . . . . .
H59 H 0.745064 0.364766 0.543059 0.050 Uiso 1 1 calc R . . . .
N4 N 0.5022(7) 0.6937(14) 0.5597(4) 0.051(4) Uani 1 1 d . . . . .
H4 H 0.463547 0.712807 0.566820 0.061 Uiso 1 1 calc R . . . .
N10 N 0.7526(9) 0.6902(15) 0.4376(4) 0.063(5) Uani 1 1 d . . . . .
H10 H 0.790727 0.711310 0.429908 0.076 Uiso 1 1 calc R . . . .
O15 O 0.6033(10) 0.7294(16) 0.5740(4) 0.084(5) Uani 1 1 d . . . . .
C23 C 0.5572(9) 0.5212(17) 0.5259(6) 0.038(5) Uani 1 1 d . . . . .
H23 H 0.590260 0.520937 0.543458 0.046 Uiso 1 1 calc R . . . .
N2 N 0.4147(7) 0.0836(14) 0.5523(4) 0.055(4) Uani 1 1 d . . . . .
H2 H 0.395332 0.008862 0.556804 0.066 Uiso 1 1 calc R . . . .
N6 N 0.3367(10) 0.771(2) 0.5836(5) 0.064(5) Uani 1 1 d . . . . .
N5 N 0.9142(10) 0.758(2) 0.4154(8) 0.079(7) Uani 1 1 d . . . . .
O5 O 0.8748(11) 0.8109(17) 0.4352(5) 0.107(8) Uani 1 1 d . . . . .
C62 C 0.7479(9) 0.6045(15) 0.4678(5) 0.040(4) Uani 1 1 d . . . . .
C9 C 0.3762(10) 0.137(2) 0.6340(5) 0.059(5) Uani 1 1 d . . . . .
O14 O 0.3800(9) 0.8187(17) 0.5674(6) 0.102(7) Uani 1 1 d . . . . .
C41 C 0.7322(11) -0.0496(19) 0.5189(5) 0.054(5) Uani 1 1 d . U . . .
H41 H 0.726784 -0.124043 0.534283 0.065 Uiso 1 1 calc R . . . .
C43 C 0.7881(8) 0.0651(17) 0.4723(6) 0.047(5) Uani 1 1 d . . . . .
C5 C 0.5098(9) 0.1678(18) 0.5249(5) 0.047(5) Uani 1 1 d . . . . .
H5 H 0.508441 0.241633 0.540758 0.056 Uiso 1 1 calc R . . . .
C40 C 0.6930(9) 0.050(2) 0.5203(5) 0.046(5) Uani 1 1 d . . . . .
H40 H 0.661542 0.047600 0.538873 0.056 Uiso 1 1 calc R . . . .
C22 C 0.5072(10) 0.6113(16) 0.5305(5) 0.045(5) Uani 1 1 d . . . . .
C45 C 0.8586(12) 0.180(2) 0.4301(5) 0.054(6) Uani 1 1 d . . . . .
C50 C 0.8110(12) 0.077(3) 0.2965(6) 0.074(7) Uani 1 1 d . . . . .
C49 C 0.8487(15) -0.015(3) 0.3133(7) 0.086(9) Uani 1 1 d . . . . .
H49 H 0.855052 -0.096062 0.301123 0.103 Uiso 1 1 calc R . . . .
O13 O 0.3494(9) 0.6560(17) 0.5961(5) 0.109(6) Uani 1 1 d . . . . .
O12 O 0.9641(9) 0.8124(19) 0.4106(6) 0.116(6) Uani 1 1 d . . . . .
C14 C 0.3774(13) 0.011(2) 0.6497(8) 0.077(9) Uani 1 1 d . . . . .
H14 H 0.355423 -0.058170 0.637982 0.092 Uiso 1 1 calc R . . . .
O11 O 0.2839(8) 0.8156(17) 0.5876(5) 0.102(6) Uani 1 1 d . . . . .
O10 O 0.9054(11) 0.654(2) 0.4020(5) 0.128(8) Uani 1 1 d . . . . .
C58 C 0.6975(10) 0.5240(19) 0.4736(6) 0.045(5) Uani 1 1 d . . . . .
H58 H 0.661842 0.533068 0.457946 0.054 Uiso 1 1 calc R . . . .
C6 C 0.3907(10) 0.193(3) 0.5713(7) 0.062(7) Uani 1 1 d . . . . .
C69 C 0.7023(15) 0.566(2) 0.2935(6) 0.078(7) Uani 1 1 d . . . . .
C42 C 0.7839(9) -0.0422(19) 0.4933(5) 0.049(5) Uani 1 1 d . U . . .
H42 H 0.813918 -0.111111 0.491352 0.059 Uiso 1 1 calc R . . . .
C0AA C 0.5598(11) 0.0510(19) 0.4769(5) 0.067(6) Uani 1 1 d . . . . .
H0AA H 0.592333 0.044014 0.459085 0.080 Uiso 1 1 calc R . . . .
C4 C 0.4637(10) 0.0762(16) 0.5279(5) 0.048(5) Uani 1 1 d . . . . .
C30 C 0.5451(12) 0.587(2) 0.7093(6) 0.077(7) Uani 1 1 d . U . . .
C66 C 0.7167(13) 0.735(2) 0.3527(5) 0.066(6) Uani 1 1 d . . . . .
C54 C 0.8238(14) 0.068(3) 0.2261(6) 0.095(8) Uani 1 1 d . . . . .
C19 C 0.5134(10) 0.4311(16) 0.4754(5) 0.047(5) Uani 1 1 d . . . . .
H19 H 0.514458 0.368504 0.456164 0.056 Uiso 1 1 calc R . . . .
C46 C 0.9091(11) 0.150(2) 0.3995(5) 0.069(6) Uani 1 1 d . . . . .
H46 H 0.933869 0.070224 0.406147 0.083 Uiso 1 1 calc R . . . .
C44 C 0.7409(8) 0.1618(14) 0.4743(5) 0.041(4) Uani 1 1 d . . . . .
H44 H 0.742742 0.235215 0.458255 0.049 Uiso 1 1 calc R . . . .
C3 C 0.4659(11) -0.034(2) 0.5039(6) 0.063(6) Uani 1 1 d . U . . .
H3 H 0.433593 -0.098680 0.504946 0.076 Uiso 1 1 calc R . . . .
C2AA C 0.4458(10) 0.203(2) 0.6836(7) 0.079(7) Uani 1 1 d . . . . .
H2AA H 0.468781 0.271312 0.695429 0.095 Uiso 1 1 calc R . . . .
C24 C 0.5478(13) 0.748(2) 0.5786(6) 0.062(6) Uani 1 1 d . . . . .
C21 C 0.4577(9) 0.6026(15) 0.5065(5) 0.048(5) Uani 1 1 d . . . . .
H21 H 0.421342 0.656401 0.509085 0.058 Uiso 1 1 calc R . . . .
C61 C 0.7985(8) 0.5936(18) 0.4927(6) 0.060(6) Uani 1 1 d . . . . .
H61 H 0.833650 0.650730 0.489765 0.072 Uiso 1 1 calc R . . . .
C47 C 0.8736(10) 0.127(2) 0.3631(6) 0.062(5) Uani 1 1 d . U . . .
C65 C 0.6919(16) 0.948(2) 0.3845(7) 0.115(11) Uani 1 1 d . U . . .
H65A H 0.702529 0.992140 0.361448 0.173 Uiso 1 1 calc GR . . . .
H65B H 0.704582 1.003109 0.405182 0.173 Uiso 1 1 calc GR . . . .
H65C H 0.646305 0.932113 0.385501 0.173 Uiso 1 1 calc GR . . . .
C8 C 0.2957(10) 0.274(3) 0.6021(6) 0.092(8) Uani 1 1 d . . . . .
H8A H 0.271214 0.259078 0.624550 0.138 Uiso 1 1 calc GR . . . .
H8B H 0.267261 0.274102 0.580953 0.138 Uiso 1 1 calc GR . . . .
H8C H 0.317222 0.359031 0.603773 0.138 Uiso 1 1 calc GR . . . .
C2 C 0.5136(11) -0.047(2) 0.4799(6) 0.061(6) Uani 1 1 d . U . . .
H2A H 0.515937 -0.122435 0.464845 0.073 Uiso 1 1 calc R . . . .
C27 C 0.5383(15) 0.747(2) 0.6458(7) 0.074(7) Uani 1 1 d . . . . .
C7 C 0.3439(10) 0.167(2) 0.5978(5) 0.061(6) Uani 1 1 d . . . . .
H7 H 0.320925 0.085717 0.590045 0.074 Uiso 1 1 calc R . . . .
C32 C 0.4880(14) 0.676(2) 0.6569(7) 0.086(8) Uani 1 1 d . . . . .
H32 H 0.449617 0.679622 0.643364 0.103 Uiso 1 1 calc R . . . .
C52 C 0.8390(10) 0.219(2) 0.3460(6) 0.076(6) Uani 1 1 d . . . . .
H52 H 0.835367 0.303672 0.356768 0.091 Uiso 1 1 calc R . . . .
C12 C 0.4444(11) 0.079(3) 0.6985(7) 0.078(7) Uani 1 1 d . . . . .
C29 C 0.5945(14) 0.667(3) 0.6982(7) 0.109(9) Uani 1 1 d . . . . .
H29 H 0.631934 0.670999 0.712479 0.130 Uiso 1 1 calc R . . . .
C72 C 0.7026(17) 0.471(3) 0.2586(7) 0.128(13) Uani 1 1 d . . . . .
H72A H 0.745888 0.434982 0.255816 0.154 Uiso 1 1 calc R . . . .
H72B H 0.674412 0.395543 0.264022 0.154 Uiso 1 1 calc R . . . .
C33 C 0.5544(13) 0.504(2) 0.7411(8) 0.088(9) Uani 1 1 d . . . . .
C63 C 0.7031(14) 0.7420(18) 0.4196(5) 0.063(6) Uani 1 1 d . . . . .
C70 C 0.6518(13) 0.621(3) 0.3086(7) 0.092(8) Uani 1 1 d . . . . .
H70 H 0.611200 0.602675 0.298815 0.111 Uiso 1 1 calc R . . . .
C4AA C 0.4147(11) 0.229(2) 0.6524(7) 0.080(7) Uani 1 1 d . . . . .
H4AA H 0.419017 0.313627 0.641967 0.096 Uiso 1 1 calc R . . . .
C57 C 0.9530(10) 0.2669(17) 0.3962(6) 0.071(6) Uani 1 1 d . . . . .
H57A H 0.928264 0.348168 0.397131 0.107 Uiso 1 1 calc GR . . . .
H57B H 0.975754 0.262307 0.372854 0.107 Uiso 1 1 calc GR . . . .
H57C H 0.983329 0.265850 0.416481 0.107 Uiso 1 1 calc GR . . . .
C64 C 0.7250(14) 0.8240(18) 0.3864(6) 0.088(8) Uani 1 1 d . U . . .
H64 H 0.771104 0.842704 0.389345 0.105 Uiso 1 1 calc R . . . .
C68 C 0.7623(13) 0.589(3) 0.3082(8) 0.093(8) Uani 1 1 d . U . . .
H68 H 0.798695 0.548918 0.297929 0.112 Uiso 1 1 calc R . . . .
C34 C 0.513(5) 0.531(8) 0.775(2) 0.13(3) Uiso 0.46(6) 1 d . . P B 1
C25 C 0.5284(13) 0.831(2) 0.6119(5) 0.079(7) Uani 1 1 d . . . . .
H25 H 0.482180 0.849743 0.609729 0.095 Uiso 1 1 calc R . . . .
C28 C 0.5898(12) 0.743(3) 0.6656(7) 0.092(8) Uani 1 1 d . . . . .
H28 H 0.625415 0.792634 0.657949 0.111 Uiso 1 1 calc R . . . .
C13 C 0.4077(15) -0.012(2) 0.6798(8) 0.071(8) Uani 1 1 d . . . . .
H13 H 0.404585 -0.097577 0.689829 0.085 Uiso 1 1 calc R . . . .
C15 C 0.4800(12) 0.050(3) 0.7326(8) 0.107(9) Uani 1 1 d . . . . .
H15A H 0.519760 0.101308 0.732638 0.129 Uiso 1 1 calc R . . . .
H15B H 0.491151 -0.044059 0.733196 0.129 Uiso 1 1 calc R . . . .
C31 C 0.4925(13) 0.598(2) 0.6885(7) 0.086(7) Uani 1 1 d . U . . .
H31 H 0.456325 0.548712 0.695657 0.103 Uiso 1 1 calc R . . . .
C35 C 0.534(4) 0.447(8) 0.8061(18) 0.10(2) Uiso 0.46(6) 1 d . . P B 1
C51 C 0.8088(11) 0.195(3) 0.3136(7) 0.090(8) Uani 1 1 d . . . . .
H51 H 0.785138 0.263671 0.302628 0.108 Uiso 1 1 calc R . . . .
C55 C 0.8557(12) 0.188(3) 0.2230(7) 0.107(9) Uani 1 1 d . . . . .
H55A H 0.826030 0.255905 0.214801 0.160 Uiso 1 1 calc GR . . . .
H55B H 0.889933 0.179575 0.205070 0.160 Uiso 1 1 calc GR . . . .
H55C H 0.873283 0.212697 0.246839 0.160 Uiso 1 1 calc GR . . . .
C67 C 0.7674(14) 0.674(3) 0.3385(7) 0.088(7) Uani 1 1 d . U . . .
H67 H 0.807737 0.687468 0.349321 0.106 Uiso 1 1 calc R . . . .
C48 C 0.8793(12) 0.004(2) 0.3484(6) 0.067(8) Uani 1 1 d . U . . .
H48 H 0.901835 -0.064391 0.360370 0.081 Uiso 1 1 calc R . . . .
C20 C 0.4627(10) 0.5138(16) 0.4788(7) 0.053(7) Uani 1 1 d . . . . .
H20 H 0.429776 0.508912 0.461155 0.063 Uiso 1 1 calc R . . . .
C53 C 0.7836(12) 0.047(3) 0.2591(6) 0.097(8) Uani 1 1 d . . . . .
H53A H 0.769760 -0.045402 0.259083 0.116 Uiso 1 1 calc R . . . .
H53B H 0.745247 0.101906 0.256170 0.116 Uiso 1 1 calc R . . . .
C77 C 0.688(3) 0.316(7) 0.3759(19) 0.09(2) Uiso 0.419(19) 1 d . . P A 1
C3AA C 0.3885(14) 0.002(3) 0.7713(8) 0.122(10) Uiso 1 1 d . . . . .
H3AA H 0.353648 0.034228 0.756227 0.183 Uiso 1 1 calc GR . . . .
H3AB H 0.375908 0.002261 0.797179 0.183 Uiso 1 1 calc GR . . . .
H3AC H 0.398984 -0.088341 0.763955 0.183 Uiso 1 1 calc GR . . . .
C71 C 0.6566(13) 0.704(3) 0.3377(7) 0.097(8) Uani 1 1 d . . . . .
H71 H 0.619602 0.741481 0.348106 0.116 Uiso 1 1 calc R . . . .
C56 C 0.7832(16) 0.024(3) 0.1920(7) 0.133(12) Uani 1 1 d . . . . .
H56A H 0.750020 0.088928 0.187430 0.200 Uiso 1 1 calc GR . . . .
H56B H 0.763940 -0.061587 0.196956 0.200 Uiso 1 1 calc GR . . . .
H56C H 0.810569 0.017366 0.170395 0.200 Uiso 1 1 calc GR . . . .
C26 C 0.5643(14) 0.966(2) 0.6117(6) 0.094(9) Uani 1 1 d . . . . .
H26A H 0.608145 0.952684 0.619524 0.141 Uiso 1 1 calc GR . . . .
H26B H 0.543416 1.027009 0.628606 0.141 Uiso 1 1 calc GR . . . .
H26C H 0.563805 1.003060 0.586906 0.141 Uiso 1 1 calc GR . . . .
C78 C 0.6815(12) 0.433(2) 0.6181(7) 0.110(10) Uani 1 1 d . . . . .
H78A H 0.725599 0.413755 0.611812 0.165 Uiso 1 1 calc GR . . . .
H78B H 0.678213 0.449587 0.644488 0.165 Uiso 1 1 calc GR . . . .
H78C H 0.667368 0.510463 0.604552 0.165 Uiso 1 1 calc GR . . . .
C16 C 0.4425(14) 0.084(3) 0.7665(7) 0.117(10) Uani 1 1 d . . . . .
H16 H 0.427940 0.176770 0.764509 0.141 Uiso 1 1 calc R . . . .
C79 C 0.5613(10) 0.370(3) 0.6208(6) 0.096(8) Uani 1 1 d . . . . .
H79A H 0.548086 0.436002 0.602830 0.144 Uiso 1 1 calc GR . . . .
H79B H 0.567399 0.412015 0.644700 0.144 Uiso 1 1 calc GR . . . .
H79C H 0.528597 0.302289 0.622848 0.144 Uiso 1 1 calc GR . . . .
C73 C 0.6844(15) 0.523(3) 0.2252(7) 0.116(9) Uani 1 1 d . . . . .
H73 H 0.639645 0.551640 0.228858 0.139 Uiso 1 1 calc R . . . .
C74 C 0.6815(16) 0.423(4) 0.1956(7) 0.167(16) Uani 1 1 d . . . . .
H74A H 0.723891 0.387601 0.191123 0.250 Uiso 1 1 calc GR . . . .
H74B H 0.665354 0.463030 0.173054 0.250 Uiso 1 1 calc GR . . . .
H74C H 0.653279 0.351446 0.203105 0.250 Uiso 1 1 calc GR . . . .
C18 C 0.4837(16) 0.070(3) 0.8006(7) 0.139(12) Uani 1 1 d . . . . .
H18A H 0.485075 -0.021699 0.808209 0.209 Uiso 1 1 calc GR . . . .
H18B H 0.465847 0.123724 0.820419 0.209 Uiso 1 1 calc GR . . . .
H18C H 0.526561 0.100856 0.795078 0.209 Uiso 1 1 calc GR . . . .
C75 C 0.7193(14) 0.648(3) 0.2154(7) 0.143(12) Uani 1 1 d . . . . .
H75A H 0.718045 0.708159 0.236259 0.214 Uiso 1 1 calc GR . . . .
H75B H 0.699227 0.688638 0.194133 0.214 Uiso 1 1 calc GR . . . .
H75C H 0.763337 0.626433 0.209575 0.214 Uiso 1 1 calc GR . . . .
C76 C 0.5701(19) 0.435(4) 0.3823(11) 0.043(12) Uiso 0.419(19) 1 d . . P A 1
H76A H 0.532647 0.381729 0.387573 0.065 Uiso 0.419(19) 1 calc GR . P A 1
H76B H 0.576801 0.438616 0.355715 0.065 Uiso 0.419(19) 1 calc GR . P A 1
H76C H 0.563766 0.524050 0.391727 0.065 Uiso 0.419(19) 1 calc GR . P A 1
C36 C 0.490(4) 0.654(7) 0.7834(18) 0.13(3) Uiso 0.46(6) 1 d . . P B 1
C1 C 0.6950(15) 0.381(4) 0.3827(11) 0.073(13) Uiso 0.581(19) 1 d D . P A 2
H1A H 0.693418 0.470013 0.392768 0.109 Uiso 0.581(19) 1 calc GR . P A 2
H1B H 0.700244 0.385528 0.356013 0.109 Uiso 0.581(19) 1 calc GR . P A 2
H1C H 0.730649 0.333380 0.393433 0.109 Uiso 0.581(19) 1 calc GR . P A 2
S5 S 0.6193(5) 0.2928(13) 0.3938(3) 0.062(4) Uiso 0.581(19) 1 d D . P A 2
C10 C 0.587(3) 0.277(6) 0.3630(18) 0.16(2) Uiso 0.581(19) 1 d . . P A 2
C1AA C 0.554(3) 0.682(6) 0.7861(17) 0.13(3) Uiso 0.54(6) 1 d . . P B 2
C11 C 0.542(3) 0.574(5) 0.7778(12) 0.062(14) Uiso 0.54(6) 1 d . . P B 2
C17 C 0.554(2) 0.500(5) 0.8117(12) 0.065(15) Uiso 0.54(6) 1 d . . P B 2

loop_
_atom_site_aniso_label
_atom_site_aniso_U_11
_atom_site_aniso_U_22
_atom_site_aniso_U_33
_atom_site_aniso_U_23
_atom_site_aniso_U_13
_atom_site_aniso_U_12
Cu01 0.0493(11) 0.0365(9) 0.0413(10) 0.0020(14) 0.0048(10) -0.0001(13)
S0AA 0.113(5) 0.072(4) 0.044(3) 0.001(3) 0.005(3) 0.003(4)
O8 0.067(11) 0.061(9) 0.013(7) 0.001(6) 0.004(5) -0.001(7)
N3 0.057(10) 0.054(10) 0.017(7) 0.006(9) -0.003(9) 0.001(8)
O7 0.072(12) 0.084(12) 0.113(14) 0.047(10) -0.030(11) 0.011(10)
N9 0.043(9) 0.024(8) 0.056(9) 0.005(9) 0.010(10) 0.005(6)
N8 0.051(10) 0.041(10) 0.062(10) -0.001(9) 0.010(9) 0.018(8)
C60 0.041(13) 0.074(16) 0.012(9) 0.003(9) 0.001(9) -0.018(11)
O1 0.072(12) 0.078(11) 0.046(9) -0.013(7) -0.015(6) 0.016(8)
N1 0.049(9) 0.029(7) 0.040(8) -0.008(9) 0.000(9) 0.006(6)
O6 0.087(11) 0.061(10) 0.093(12) -0.002(9) 0.044(9) -0.001(9)
O9 0.086(11) 0.041(8) 0.095(12) -0.009(8) 0.038(9) -0.001(8)
N7 0.057(10) 0.033(8) 0.039(8) 0.012(9) 0.012(9) -0.001(7)
C59 0.044(13) 0.036(11) 0.044(11) 0.004(9) -0.009(11) 0.011(10)
N4 0.042(10) 0.051(9) 0.059(11) -0.004(9) 0.000(8) 0.003(9)
N10 0.078(13) 0.071(11) 0.041(10) 0.001(10) 0.006(9) -0.028(11)
O15 0.083(12) 0.091(12) 0.078(11) -0.038(9) -0.012(10) 0.007(11)
C23 0.045(13) 0.032(10) 0.039(13) 0.009(11) 0.003(11) 0.005(10)
N2 0.063(11) 0.047(10) 0.054(9) 0.010(9) 0.015(9) 0.004(9)
N6 0.067(15) 0.075(15) 0.048(11) -0.002(10) 0.007(10) -0.037(14)
N5 0.042(14) 0.059(14) 0.14(2) 0.058(15) -0.010(14) -0.021(12)
O5 0.15(2) 0.058(12) 0.112(15) 0.002(10) 0.077(14) 0.003(12)
C62 0.040(12) 0.033(10) 0.046(11) -0.001(10) 0.001(11) 0.000(9)
C9 0.053(13) 0.057(13) 0.068(14) 0.002(11) 0.024(12) -0.006(13)
O14 0.087(14) 0.061(11) 0.158(19) 0.011(11) 0.045(13) -0.013(10)
C41 0.084(16) 0.041(12) 0.038(11) 0.021(10) 0.009(10) 0.014(13)
C43 0.035(12) 0.042(12) 0.064(13) -0.002(11) 0.000(11) 0.009(10)
C5 0.046(12) 0.053(12) 0.041(12) -0.003(9) 0.005(10) 0.014(11)
C40 0.067(15) 0.054(13) 0.019(10) -0.003(11) 0.004(10) -0.008(12)
C22 0.081(15) 0.029(11) 0.026(10) -0.004(9) -0.005(11) -0.005(11)
C45 0.088(18) 0.032(13) 0.042(13) 0.002(11) 0.025(11) 0.022(12)
C50 0.071(17) 0.10(2) 0.057(15) -0.001(16) 0.013(13) -0.008(15)
C49 0.12(2) 0.082(18) 0.059(18) -0.016(14) 0.032(17) 0.000(17)
O13 0.140(18) 0.073(11) 0.113(14) 0.011(11) -0.012(12) -0.017(11)
O12 0.069(13) 0.125(15) 0.154(18) 0.013(14) -0.002(12) 0.002(12)
C14 0.10(3) 0.063(19) 0.06(2) -0.029(14) 0.033(18) -0.027(14)
O11 0.039(10) 0.117(14) 0.151(17) -0.048(12) 0.003(10) -0.008(10)
O10 0.18(2) 0.090(13) 0.112(15) -0.034(12) 0.005(13) -0.014(14)
C58 0.052(15) 0.060(12) 0.025(11) -0.002(11) -0.003(11) -0.006(11)
C6 0.027(13) 0.079(18) 0.079(17) 0.005(15) -0.001(12) 0.012(13)
C69 0.12(3) 0.053(14) 0.061(15) 0.019(12) -0.003(16) 0.002(15)
C42 0.060(13) 0.039(10) 0.049(13) -0.002(12) -0.004(10) 0.017(11)
C0AA 0.11(2) 0.042(12) 0.044(13) -0.011(12) 0.012(13) -0.012(14)
C4 0.076(16) 0.022(10) 0.045(12) -0.007(10) -0.002(12) -0.007(11)
C30 0.062(16) 0.094(18) 0.076(17) -0.019(15) 0.009(11) -0.006(15)
C66 0.075(18) 0.073(15) 0.050(14) 0.023(12) -0.009(13) -0.017(14)
C54 0.14(2) 0.12(2) 0.028(12) -0.012(14) -0.013(14) 0.01(2)
C19 0.057(14) 0.032(11) 0.052(12) -0.013(10) 0.009(12) -0.012(11)
C46 0.090(17) 0.059(13) 0.057(14) -0.003(11) 0.022(13) 0.009(13)
C44 0.042(11) 0.033(10) 0.047(11) 0.002(9) 0.002(10) 0.008(9)
C3 0.072(16) 0.056(11) 0.062(14) 0.010(15) -0.002(11) -0.019(13)
C2AA 0.076(17) 0.083(18) 0.078(16) 0.023(15) -0.019(13) -0.029(15)
C24 0.069(18) 0.058(14) 0.059(15) 0.003(11) 0.003(14) 0.022(13)
C21 0.076(14) 0.014(9) 0.054(13) 0.004(10) 0.004(12) 0.008(9)
C61 0.030(11) 0.054(11) 0.096(18) -0.019(13) 0.013(12) -0.018(9)
C47 0.053(13) 0.059(12) 0.074(15) 0.004(11) 0.010(12) -0.001(13)
C65 0.21(3) 0.053(13) 0.080(17) 0.010(15) 0.033(19) 0.014(17)
C8 0.045(15) 0.17(3) 0.060(14) 0.016(16) 0.019(11) 0.019(17)
C2 0.069(16) 0.038(12) 0.075(15) -0.003(12) -0.006(11) -0.006(13)
C27 0.11(2) 0.046(12) 0.070(17) -0.025(12) 0.019(17) -0.005(14)
C7 0.060(15) 0.071(14) 0.053(13) -0.008(11) 0.015(12) -0.011(12)
C32 0.11(2) 0.073(16) 0.073(17) -0.002(14) -0.014(15) 0.029(16)
C52 0.068(15) 0.088(17) 0.070(16) -0.026(14) -0.005(13) 0.020(14)
C12 0.063(16) 0.092(19) 0.078(17) 0.007(17) 0.001(14) 0.010(15)
C29 0.10(2) 0.15(2) 0.079(19) 0.002(18) -0.054(16) -0.02(2)
C72 0.20(4) 0.13(2) 0.053(18) -0.043(17) -0.04(2) 0.07(2)
C33 0.11(2) 0.075(16) 0.08(2) 0.035(14) 0.014(17) 0.006(13)
C63 0.09(2) 0.047(12) 0.050(14) 0.010(10) -0.015(14) -0.010(13)
C70 0.08(2) 0.11(2) 0.09(2) -0.015(17) -0.020(15) 0.015(17)
C4AA 0.100(19) 0.063(15) 0.076(17) 0.014(14) 0.014(15) -0.020(15)
C57 0.072(16) 0.054(12) 0.087(17) 0.015(12) 0.005(12) -0.016(12)
C64 0.16(2) 0.049(11) 0.059(14) 0.008(12) 0.001(15) -0.026(13)
C68 0.08(2) 0.10(2) 0.101(18) 0.012(14) 0.002(16) 0.005(17)
C25 0.12(2) 0.071(15) 0.045(13) -0.016(12) 0.001(13) 0.014(14)
C28 0.070(18) 0.13(2) 0.074(18) 0.002(16) -0.008(15) -0.039(16)
C13 0.11(2) 0.049(14) 0.054(17) -0.001(13) 0.045(16) 0.002(14)
C15 0.059(17) 0.17(2) 0.10(2) -0.01(2) 0.003(16) -0.011(18)
C31 0.091(19) 0.074(16) 0.093(18) -0.027(16) -0.007(13) -0.011(15)
C51 0.078(18) 0.11(2) 0.081(19) 0.023(18) 0.004(15) 0.019(17)
C55 0.11(2) 0.13(2) 0.081(17) -0.004(16) 0.010(14) -0.042(19)
C67 0.076(18) 0.10(2) 0.083(17) 0.019(13) -0.018(15) -0.023(17)
C48 0.09(2) 0.075(15) 0.039(16) 0.012(10) -0.009(14) 0.003(13)
C20 0.027(12) 0.018(10) 0.11(2) 0.008(11) -0.015(12) -0.014(9)
C53 0.070(17) 0.16(2) 0.062(17) -0.014(16) -0.009(13) -0.021(17)
C71 0.10(2) 0.11(2) 0.084(19) 0.001(17) 0.005(16) 0.005(18)
C56 0.18(3) 0.16(3) 0.066(18) 0.005(18) 0.005(19) -0.01(2)
C26 0.16(3) 0.061(14) 0.062(15) -0.008(13) -0.013(16) 0.001(17)
C78 0.11(2) 0.11(2) 0.110(19) -0.072(16) -0.015(15) -0.036(17)
C16 0.12(2) 0.17(3) 0.068(17) -0.020(19) -0.028(17) 0.02(2)
C79 0.066(16) 0.15(2) 0.076(15) -0.042(16) 0.034(12) -0.010(16)
C73 0.14(3) 0.15(2) 0.059(17) -0.017(18) 0.002(17) -0.02(2)
C74 0.16(3) 0.25(4) 0.08(2) -0.07(3) 0.05(2) -0.10(3)
C18 0.16(3) 0.17(3) 0.08(2) 0.00(2) -0.03(2) 0.04(3)
C75 0.14(3) 0.22(3) 0.077(18) 0.04(2) -0.005(17) -0.06(3)

loop_
_atom_type_symbol
_atom_type_description
_atom_type_scat_dispersion_real
_atom_type_scat_dispersion_imag
_atom_type_scat_source
C C 0.0033 0.0016 'International Tables Vol C Tables 4.2.6.8 and 6.1.1.4'
H H 0.0000 0.0000 'International Tables Vol C Tables 4.2.6.8 and 6.1.1.4'
Cu Cu 0.3201 1.2651 'International Tables Vol C Tables 4.2.6.8 and 6.1.1.4'
N N 0.0061 0.0033 'International Tables Vol C Tables 4.2.6.8 and 6.1.1.4'
O O 0.0106 0.0060 'International Tables Vol C Tables 4.2.6.8 and 6.1.1.4'
S S 0.1246 0.1234 'International Tables Vol C Tables 4.2.6.8 and 6.1.1.4'

loop_
_geom_angle_atom_site_label_1
_geom_angle_atom_site_label_2
_geom_angle_atom_site_label_3
_geom_angle
N3 Cu01 O8 90.7(5)
N3 Cu01 N1 89.5(5)
N3 Cu01 N7 177.7(7)
N9 Cu01 O8 92.6(6)
N9 Cu01 N3 90.5(4)
N9 Cu01 N1 178.2(7)
N9 Cu01 N7 89.6(5)
N1 Cu01 O8 89.2(5)
N1 Cu01 N7 90.5(4)
N7 Cu01 O8 87.0(5)
O1 S0AA C78 110.2(11)
O1 S0AA C79 104.9(10)
C78 S0AA C79 95.3(12)
O8 S2 C77 106(3)
O8 S2 C76 124.3(19)
C76 S2 C77 120(3)
S2 O8 Cu01 141.1(10)
S5 O8 Cu01 172.0(9)
C23 N3 Cu01 119.0(13)
C19 N3 Cu01 120.1(13)
C19 N3 C23 119.4(16)
C59 N9 Cu01 123.9(12)
C58 N9 Cu01 119.5(13)
C58 N9 C59 115.9(14)
C43 N8 H8 116.8
C45 N8 H8 116.8
C45 N8 C43 126.4(15)
C59 C60 H60 122.5
C61 C60 H60 122.5
C61 C60 C59 115.1(18)
C5 N1 Cu01 120.5(11)
C5 N1 C0AA 119.0(15)
C0AA N1 Cu01 120.4(13)
C40 N7 Cu01 123.8(13)
C40 N7 C44 117.4(14)
C44 N7 Cu01 118.8(11)
N9 C59 C60 125.1(17)
N9 C59 H59 117.4
C60 C59 H59 117.4
C22 N4 H4 116.0
C24 N4 H4 116.0
C24 N4 C22 128.0(17)
C62 N10 H10 117.7
C63 N10 H10 117.7
C63 N10 C62 124.7(17)
N3 C23 H23 118.3
N3 C23 C22 123.3(19)
C22 C23 H23 118.3
C6 N2 H2 115.2
C4 N2 H2 115.2
C4 N2 C6 129.6(17)
O14 N6 O13 113(2)
O14 N6 O11 127(2)
O11 N6 O13 120(2)
O12 N5 O5 119(3)
O10 N5 O5 122(2)
O10 N5 O12 119(3)
C58 C62 N10 123.3(18)
C58 C62 C61 116.7(17)
C61 C62 N10 119.9(17)
C14 C9 C7 123(2)
C4AA C9 C14 114(2)
C4AA C9 C7 123.1(19)
C40 C41 H41 121.1
C40 C41 C42 117.7(18)
C42 C41 H41 121.1
C42 C43 N8 119.4(16)
C42 C43 C44 119.7(18)
C44 C43 N8 120.5(17)
N1 C5 H5 118.4
N1 C5 C4 123.2(17)
C4 C5 H5 118.4
N7 C40 H40 117.0
C41 C40 N7 126.0(18)
C41 C40 H40 117.0
N4 C22 C23 123.6(19)
N4 C22 C21 118.8(18)
C21 C22 C23 117.1(17)
N8 C45 C46 112.4(17)
O6 C45 N8 126.4(19)
O6 C45 C46 120.8(19)
C49 C50 C53 120(3)
C51 C50 C49 115(2)
C51 C50 C53 125(3)
C50 C49 H49 117.7
C50 C49 C48 125(2)
C48 C49 H49 117.7
C9 C14 H14 119.3
C13 C14 C9 121(2)
C13 C14 H14 119.3
N9 C58 H58 118.1
C62 C58 N9 123.8(18)
C62 C58 H58 118.1
O9 C6 N2 116.4(19)
O9 C6 C7 127(2)
N2 C6 C7 116(2)
C70 C69 C72 126(3)
C70 C69 C68 120(2)
C68 C69 C72 114(3)
C41 C42 H42 121.1
C43 C42 C41 117.8(18)
C43 C42 H42 121.1
N1 C0AA H0AA 120.5
C2 C0AA N1 119.1(19)
C2 C0AA H0AA 120.5
N2 C4 C3 117.8(18)
C5 C4 N2 124.0(16)
C5 C4 C3 118(2)
C29 C30 C33 118(2)
C31 C30 C29 114(2)
C31 C30 C33 127(3)
C67 C66 C64 119(2)
C67 C66 C71 118(2)
C71 C66 C64 123(3)
C55 C54 C53 118(2)
C55 C54 C56 116(2)
C53 C54 C56 107(2)
N3 C19 H19 119.9
N3 C19 C20 120.2(18)
C20 C19 H19 119.9
C45 C46 H46 109.8
C47 C46 C45 108.0(18)
C47 C46 H46 109.8
C57 C46 C45 108.9(17)
C57 C46 H46 109.8
C57 C46 C47 110.4(16)
N7 C44 C43 121.1(16)
N7 C44 H44 119.5
C43 C44 H44 119.5
C4 C3 H3 120.0
C2 C3 C4 120(2)
C2 C3 H3 120.0
C12 C2AA H2AA 120.0
C4AA C2AA H2AA 120.0
C4AA C2AA C12 120(2)
N4 C24 C25 117(2)
O15 C24 N4 126(2)
O15 C24 C25 117(2)
C22 C21 H21 121.3
C20 C21 C22 117.3(18)
C20 C21 H21 121.3
C60 C61 C62 123.3(17)
C60 C61 H61 118.3
C62 C61 H61 118.3
C52 C47 C46 124.0(19)
C52 C47 C48 120(2)
C48 C47 C46 116(2)
H65A C65 H65B 109.5
H65A C65 H65C 109.5
H65B C65 H65C 109.5
C64 C65 H65A 109.5
C64 C65 H65B 109.5
C64 C65 H65C 109.5
H8A C8 H8B 109.5
H8A C8 H8C 109.5
H8B C8 H8C 109.5
C7 C8 H8A 109.5
C7 C8 H8B 109.5
C7 C8 H8C 109.5
C0AA C2 H2A 119.7
C3 C2 C0AA 121(2)
C3 C2 H2A 119.7
C32 C27 C25 116(3)
C28 C27 C32 119(2)
C28 C27 C25 126(3)
C9 C7 H7 107.6
C6 C7 C9 108.4(18)
C6 C7 C8 114.5(19)
C6 C7 H7 107.6
C8 C7 C9 111.0(16)
C8 C7 H7 107.6
C27 C32 H32 120.2
C27 C32 C31 120(2)
C31 C32 H32 120.2
C47 C52 H52 119.0
C47 C52 C51 122(2)
C51 C52 H52 119.0
C2AA C12 C13 115(2)
C2AA C12 C15 120(3)
C13 C12 C15 125(3)
C30 C29 H29 119.6
C30 C29 C28 121(2)
C28 C29 H29 119.6
C69 C72 H72A 107.9
C69 C72 H72B 107.9
H72A C72 H72B 107.2
C73 C72 C69 117(2)
C73 C72 H72A 107.9
C73 C72 H72B 107.9
C30 C33 C34 118(3)
C30 C33 C11 114(2)
O7 C63 N10 123.7(18)
O7 C63 C64 125(2)
N10 C63 C64 111(2)
C69 C70 H70 119.1
C69 C70 C71 122(3)
C71 C70 H70 119.1
C9 C4AA H4AA 117.9
C2AA C4AA C9 124(2)
C2AA C4AA H4AA 117.9
C46 C57 H57A 109.5
C46 C57 H57B 109.5
C46 C57 H57C 109.5
H57A C57 H57B 109.5
H57A C57 H57C 109.5
H57B C57 H57C 109.5
C66 C64 C63 105.9(15)
C66 C64 H64 108.1
C65 C64 C66 115(2)
C65 C64 C63 111(2)
C65 C64 H64 108.1
C63 C64 H64 108.1
C69 C68 H68 120.8
C69 C68 C67 118(2)
C67 C68 H68 120.8
C35 C34 C33 110(6)
C36 C34 C33 122(7)
C36 C34 C35 118(7)
C24 C25 H25 107.8
C24 C25 C26 111(2)
C27 C25 C24 107.3(17)
C27 C25 H25 107.8
C27 C25 C26 115(2)
C26 C25 H25 107.8
C27 C28 C29 122(2)
C27 C28 H28 118.8
C29 C28 H28 118.8
C14 C13 C12 125(2)
C14 C13 H13 117.5
C12 C13 H13 117.5
C12 C15 H15A 109.2
C12 C15 H15B 109.2
C12 C15 C16 112(2)
H15A C15 H15B 107.9
C16 C15 H15A 109.2
C16 C15 H15B 109.2
C30 C31 C32 124(3)
C30 C31 H31 118.0
C32 C31 H31 118.0
C50 C51 C52 123(2)
C50 C51 H51 118.6
C52 C51 H51 118.6
C54 C55 H55A 109.5
C54 C55 H55B 109.5
C54 C55 H55C 109.5
H55A C55 H55B 109.5
H55A C55 H55C 109.5
H55B C55 H55C 109.5
C66 C67 C68 122(2)
C66 C67 H67 119.1
C68 C67 H67 119.1
C49 C48 H48 122.4
C47 C48 C49 115(2)
C47 C48 H48 122.4
C19 C20 H20 118.8
C21 C20 C19 122(2)
C21 C20 H20 118.8
C50 C53 H53A 107.6
C50 C53 H53B 107.6
C54 C53 C50 119(2)
C54 C53 H53A 107.6
C54 C53 H53B 107.6
H53A C53 H53B 107.0
H3AA C3AA H3AB 109.5
H3AA C3AA H3AC 109.5
H3AB C3AA H3AC 109.5
C16 C3AA H3AA 109.5
C16 C3AA H3AB 109.5
C16 C3AA H3AC 109.5
C66 C71 H71 119.8
C70 C71 C66 120(3)
C70 C71 H71 119.8
C54 C56 H56A 109.5
C54 C56 H56B 109.5
C54 C56 H56C 109.5
H56A C56 H56B 109.5
H56A C56 H56C 109.5
H56B C56 H56C 109.5
C25 C26 H26A 109.5
C25 C26 H26B 109.5
C25 C26 H26C 109.5
H26A C26 H26B 109.5
H26A C26 H26C 109.5
H26B C26 H26C 109.5
S0AA C78 H78A 109.5
S0AA C78 H78B 109.5
S0AA C78 H78C 109.5
H78A C78 H78B 109.5
H78A C78 H78C 109.5
H78B C78 H78C 109.5
C15 C16 H16 108.6
C15 C16 C18 110(2)
C3AA C16 C15 113(3)
C3AA C16 H16 108.6
C3AA C16 C18 108(3)
C18 C16 H16 108.6
S0AA C79 H79A 109.5
S0AA C79 H79B 109.5
S0AA C79 H79C 109.5
H79A C79 H79B 109.5
H79A C79 H79C 109.5
H79B C79 H79C 109.5
C72 C73 H73 104.8
C72 C73 C74 112(3)
C72 C73 C75 113(3)
C74 C73 H73 104.8
C74 C73 C75 115(2)
C75 C73 H73 104.8
C73 C74 H74A 109.5
C73 C74 H74B 109.5
C73 C74 H74C 109.5
H74A C74 H74B 109.5
H74A C74 H74C 109.5
H74B C74 H74C 109.5
C16 C18 H18A 109.5
C16 C18 H18B 109.5
C16 C18 H18C 109.5
H18A C18 H18B 109.5
H18A C18 H18C 109.5
H18B C18 H18C 109.5
C73 C75 H75A 109.5
C73 C75 H75B 109.5
C73 C75 H75C 109.5
H75A C75 H75B 109.5
H75A C75 H75C 109.5
H75B C75 H75C 109.5
S2 C76 H76A 109.5
S2 C76 H76B 109.5
S2 C76 H76C 109.5
H76A C76 H76B 109.5
H76A C76 H76C 109.5
H76B C76 H76C 109.5
H1A C1 H1B 109.5
H1A C1 H1C 109.5
H1B C1 H1C 109.5
S5 C1 H1A 109.5
S5 C1 H1B 109.5
S5 C1 H1C 109.5
O8 S5 C1 98.5(15)
C10 S5 O8 153(3)
C10 S5 C1 108(3)
C1AA C11 C33 129(5)
C1AA C11 C17 103(5)
C17 C11 C33 118(3)

loop_
_geom_bond_atom_site_label_1
_geom_bond_atom_site_label_2
_geom_bond_distance
Cu01 O8 2.402(11)
Cu01 N3 2.020(13)
Cu01 N9 2.002(12)
Cu01 N1 2.021(12)
Cu01 N7 2.034(13)
S0AA O1 1.445(15)
S0AA C78 1.77(2)
S0AA C79 1.78(2)
S2 O8 1.485(18)
S2 C77 1.65(7)
S2 C76 1.57(4)
O8 S5 1.475(16)
N3 C23 1.31(2)
N3 C19 1.31(2)
O7 C63 1.26(3)
N9 C59 1.37(2)
N9 C58 1.37(2)
N8 H8 0.8800
N8 C43 1.42(2)
N8 C45 1.31(2)
C60 H60 0.9500
C60 C59 1.39(2)
C60 C61 1.36(3)
N1 C5 1.35(2)
N1 C0AA 1.40(2)
O6 C45 1.20(2)
O9 C6 1.26(3)
N7 C40 1.31(2)
N7 C44 1.34(2)
C59 H59 0.9500
N4 H4 0.8800
N4 C22 1.36(2)
N4 C24 1.31(3)
N10 H10 0.8800
N10 C62 1.41(2)
N10 C63 1.34(3)
O15 C24 1.20(2)
C23 H23 0.9500
C23 C22 1.41(2)
N2 H2 0.8800
N2 C6 1.40(3)
N2 C4 1.37(2)
N6 O14 1.20(2)
N6 O13 1.28(2)
N6 O11 1.22(2)
N5 O5 1.23(3)
N5 O12 1.20(2)
N5 O10 1.19(3)
C62 C58 1.36(2)
C62 C61 1.41(3)
C9 C14 1.41(3)
C9 C7 1.52(3)
C9 C4AA 1.41(3)
C41 H41 0.9500
C41 C40 1.31(2)
C41 C42 1.44(3)
C43 C42 1.34(2)
C43 C44 1.41(2)
C5 H5 0.9500
C5 C4 1.35(2)
C40 H40 0.9500
C22 C21 1.37(2)
C45 C46 1.57(3)
C50 C49 1.37(3)
C50 C51 1.36(3)
C50 C53 1.51(3)
C49 H49 0.9500
C49 C48 1.45(4)
C14 H14 0.9500
C14 C13 1.29(4)
C58 H58 0.9500
C6 C7 1.41(3)
C69 C72 1.60(3)
C69 C70 1.33(3)
C69 C68 1.40(3)
C42 H42 0.9500
C0AA H0AA 0.9500
C0AA C2 1.40(3)
C4 C3 1.42(3)
C30 C29 1.38(3)
C30 C33 1.45(3)
C30 C31 1.35(3)
C66 C64 1.54(3)
C66 C67 1.35(3)
C66 C71 1.42(3)
C54 C55 1.40(3)
C54 C53 1.49(3)
C54 C56 1.58(4)
C19 H19 0.9500
C19 C20 1.37(2)
C46 H46 1.0000
C46 C47 1.55(3)
C46 C57 1.51(3)
C44 H44 0.9500
C3 H3 0.9500
C3 C2 1.34(3)
C2AA H2AA 0.9500
C2AA C12 1.38(3)
C2AA C4AA 1.34(3)
C24 C25 1.54(3)
C21 H21 0.9500
C21 C20 1.36(3)
C61 H61 0.9500
C47 C52 1.34(3)
C47 C48 1.37(3)
C65 H65A 0.9800
C65 H65B 0.9800
C65 H65C 0.9800
C65 C64 1.44(3)
C8 H8A 0.9800
C8 H8B 0.9800
C8 H8C 0.9800
C8 C7 1.50(3)
C2 H2A 0.9500
C27 C32 1.35(3)
C27 C25 1.52(3)
C27 C28 1.31(3)
C7 H7 1.0000
C32 H32 0.9500
C32 C31 1.41(3)
C52 H52 0.9500
C52 C51 1.37(3)
C12 C13 1.39(3)
C12 C15 1.48(3)
C29 H29 0.9500
C29 C28 1.42(3)
C72 H72A 0.9900
C72 H72B 0.9900
C72 C73 1.39(4)
C33 C34 1.55(9)
C33 C11 1.54(5)
C63 C64 1.54(3)
C70 H70 0.9500
C70 C71 1.36(3)
C4AA H4AA 0.9500
C57 H57A 0.9800
C57 H57B 0.9800
C57 H57C 0.9800
C64 H64 1.0000
C68 H68 0.9500
C68 C67 1.41(3)
C34 C35 1.48(9)
C34 C36 1.38(9)
C25 H25 1.0000
C25 C26 1.57(3)
C28 H28 0.9500
C13 H13 0.9500
C15 H15A 0.9900
C15 H15B 0.9900
C15 C16 1.51(3)
C31 H31 0.9500
C51 H51 0.9500
C55 H55A 0.9800
C55 H55B 0.9800
C55 H55C 0.9800
C67 H67 0.9500
C48 H48 0.9500
C20 H20 0.9500
C53 H53A 0.9900
C53 H53B 0.9900
C3AA H3AA 0.9800
C3AA H3AB 0.9800
C3AA H3AC 0.9800
C3AA C16 1.43(3)
C71 H71 0.9500
C56 H56A 0.9800
C56 H56B 0.9800
C56 H56C 0.9800
C26 H26A 0.9800
C26 H26B 0.9800
C26 H26C 0.9800
C78 H78A 0.9800
C78 H78B 0.9800
C78 H78C 0.9800
C16 H16 1.0000
C16 C18 1.53(3)
C79 H79A 0.9800
C79 H79B 0.9800
C79 H79C 0.9800
C73 H73 1.0000
C73 C74 1.49(3)
C73 C75 1.51(3)
C74 H74A 0.9800
C74 H74B 0.9800
C74 H74C 0.9800
C18 H18A 0.9800
C18 H18B 0.9800
C18 H18C 0.9800
C75 H75A 0.9800
C75 H75B 0.9800
C75 H75C 0.9800
C76 H76A 0.9800
C76 H76B 0.9800
C76 H76C 0.9800
C1 H1A 0.9800
C1 H1B 0.9800
C1 H1C 0.9800
C1 S5 1.88(3)
S5 C10 1.32(6)
C1AA C11 1.17(6)
C11 C17 1.47(6)

loop_
_geom_torsion_atom_site_label_1
_geom_torsion_atom_site_label_2
_geom_torsion_atom_site_label_3
_geom_torsion_atom_site_label_4
_geom_torsion
Cu01 N3 C23 C22 -170.3(13)
Cu01 N3 C19 C20 168.5(13)
Cu01 N9 C59 C60 168.2(13)
Cu01 N9 C58 C62 -167.4(14)
Cu01 N1 C5 C4 -176.9(13)
Cu01 N1 C0AA C2 175.5(15)
Cu01 N7 C40 C41 174.9(16)
Cu01 N7 C44 C43 -179.8(12)
N3 C23 C22 N4 176.7(16)
N3 C23 C22 C21 5(3)
N3 C19 C20 C21 -2(3)
O7 C63 C64 C66 -81(3)
O7 C63 C64 C65 45(3)
N8 C43 C42 C41 -176.3(17)
N8 C43 C44 N7 176.4(16)
N8 C45 C46 C47 86(2)
N8 C45 C46 C57 -154.0(19)
N1 C5 C4 N2 -179.6(16)
N1 C5 C4 C3 0(3)
N1 C0AA C2 C3 3(3)
O6 C45 C46 C47 -87(3)
O6 C45 C46 C57 33(3)
O9 C6 C7 C9 -93(3)
O9 C6 C7 C8 31(3)
C59 N9 C58 C62 3(3)
C59 C60 C61 C62 -1(3)
N4 C22 C21 C20 -176.2(16)
N4 C24 C25 C27 101(2)
N4 C24 C25 C26 -133(2)
N10 C62 C58 N9 173.0(16)
N10 C62 C61 C60 -174.4(16)
N10 C63 C64 C66 99(2)
N10 C63 C64 C65 -135(2)
O15 C24 C25 C27 -73(3)
O15 C24 C25 C26 53(3)
C23 N3 C19 C20 3(3)
C23 C22 C21 C20 -4(2)
N2 C6 C7 C9 88(2)
N2 C6 C7 C8 -147.6(19)
N2 C4 C3 C2 -178.9(19)
C62 N10 C63 O7 4(3)
C62 N10 C63 C64 -176.1(15)
C9 C14 C13 C12 -4(4)
C43 N8 C45 O6 -4(4)
C43 N8 C45 C46 -176.9(17)
C5 N1 C0AA C2 -2(3)
C5 C4 C3 C2 2(3)
C40 N7 C44 C43 1(2)
C40 C41 C42 C43 -1(3)
C22 N4 C24 O15 -3(3)
C22 N4 C24 C25 -176.5(17)
C22 C21 C20 C19 3(3)
C45 N8 C43 C42 -159(2)
C45 N8 C43 C44 29(3)
C45 C46 C47 C52 64(3)
C45 C46 C47 C48 -116(2)
C50 C49 C48 C47 -6(4)
C49 C50 C51 C52 -3(4)
C49 C50 C53 C54 -81(3)
C14 C9 C7 C6 -109(2)
C14 C9 C7 C8 124(2)
C14 C9 C4AA C2AA -5(3)
C58 N9 C59 C60 -2(2)
C58 C62 C61 C60 2(3)
C6 N2 C4 C5 19(3)
C6 N2 C4 C3 -160(2)
C69 C72 C73 C74 -175(3)
C69 C72 C73 C75 52(4)
C69 C70 C71 C66 1(4)
C69 C68 C67 C66 -2(4)
C42 C41 C40 N7 6(3)
C42 C43 C44 N7 4(3)
C0AA N1 C5 C4 0(3)
C4 N2 C6 O9 7(3)
C4 N2 C6 C7 -173.4(19)
C4 C3 C2 C0AA -3(3)
C30 C29 C28 C27 4(4)
C30 C33 C34 C35 -174(5)
C30 C33 C34 C36 -29(10)
C30 C33 C11 C1AA -38(7)
C30 C33 C11 C17 -177(4)
C19 N3 C23 C22 -4(3)
C46 C47 C52 C51 179(2)
C46 C47 C48 C49 -177(2)
C44 N7 C40 C41 -6(3)
C44 C43 C42 C41 -4(3)
C2AA C12 C13 C14 2(4)
C2AA C12 C15 C16 86(3)
C24 N4 C22 C23 32(3)
C24 N4 C22 C21 -156.3(18)
C61 C60 C59 N9 1(3)
C61 C62 C58 N9 -3(3)
C47 C52 C51 C50 1(4)
C27 C32 C31 C30 0(4)
C7 C9 C14 C13 177(2)
C7 C9 C4AA C2AA -177(2)
C32 C27 C25 C24 -92(2)
C32 C27 C25 C26 145(2)
C32 C27 C28 C29 0(4)
C52 C47 C48 C49 3(3)
C12 C2AA C4AA C9 4(4)
C12 C15 C16 C3AA 67(4)
C12 C15 C16 C18 -172(3)
C29 C30 C33 C34 116(5)
C29 C30 C33 C11 84(4)
C29 C30 C31 C32 3(3)
C72 C69 C70 C71 -178(2)
C72 C69 C68 C67 179(2)
C33 C30 C29 C28 175(2)
C33 C30 C31 C32 -177(2)
C63 N10 C62 C58 27(3)
C63 N10 C62 C61 -156.6(18)
C70 C69 C72 C73 66(4)
C70 C69 C68 C67 -1(4)
C4AA C9 C14 C13 5(3)
C4AA C9 C7 C6 62(3)
C4AA C9 C7 C8 -65(3)
C4AA C2AA C12 C13 -2(4)
C4AA C2AA C12 C15 179(2)
C57 C46 C47 C52 -55(3)
C57 C46 C47 C48 125(2)
C64 C66 C67 C68 178.8(19)
C64 C66 C71 C70 -178(2)
C68 C69 C72 C73 -115(3)
C68 C69 C70 C71 2(4)
C25 C27 C32 C31 -178.8(18)
C25 C27 C28 C29 177(2)
C28 C27 C32 C31 -2(3)
C28 C27 C25 C24 92(3)
C28 C27 C25 C26 -32(3)
C13 C12 C15 C16 -93(3)
C15 C12 C13 C14 -179(3)
C31 C30 C29 C28 -5(4)
C31 C30 C33 C34 -64(6)
C31 C30 C33 C11 -96(4)
C51 C50 C49 C48 6(4)
C51 C50 C53 C54 89(3)
C55 C54 C53 C50 -49(4)
C67 C66 C64 C65 136(3)
C67 C66 C64 C63 -101(3)
C67 C66 C71 C70 -4(3)
C48 C47 C52 C51 -1(4)
C53 C50 C49 C48 178(2)
C53 C50 C51 C52 -174(2)
C77 S2 O8 Cu01 126(3)
C71 C66 C64 C65 -50(3)
C71 C66 C64 C63 73(3)
C71 C66 C67 C68 5(3)
C56 C54 C53 C50 178(3)
C76 S2 O8 Cu01 -88(3)
